data_8106106
loop_
_publ_author_name
'Zhang, Hong'

_publ_section_title
;
 Crystal structure of
 catena-poly[chlorido-(\m2-chlorido)-bis(imidazole-\kN)copper(II)]
 C6H8Cl2CuN4
;
_journal_issue 2
_journal_name_full 'Zeitschrift f\"ur Kristallographie - New Crystal Structures'
_journal_page_first 223
_journal_page_last 224
_journal_paper_doi 10.1515/ncrs-2017-0230
_journal_volume 233
_journal_year 2018
_chemical_formula_sum 'C6 H8 Cl2 Cu N4'
_chemical_formula_weight 270.60
_space_group_IT_number 36
_space_group_name_Hall 'C 2c -2'
_space_group_name_H-M_alt 'C m c 21'
_symmetry_cell_setting orthorhombic
_symmetry_space_group_name_H-M 'C m c 21'
_atom_sites_solution_hydrogens geom
_atom_sites_solution_primary direct
_atom_sites_solution_secondary difmap
_cell_angle_alpha 90.00
_cell_angle_beta 90.00
_cell_angle_gamma 90.00
_cell_formula_units_Z 4
_cell_length_a 12.915(3)
_cell_length_b 10.784(3)
_cell_length_c 6.8037(18)
_cell_measurement_reflns_used 1064
_cell_measurement_temperature 293(2)
_cell_measurement_theta_max 26.112
_cell_measurement_theta_min 2.460
_cell_volume 947.6(4)
_computing_cell_refinement 'Bruker SMART'
_computing_data_collection 'Bruker SMART'
_computing_data_reduction 'Bruker SAINT'
_computing_molecular_graphics 'Bruker SHELXTL'
_computing_publication_material 'Bruker SHELXTL'
_computing_structure_refinement 'SHELXL-97 (Sheldrick, 1997)'
_computing_structure_solution 'SHELXS-97 (Sheldrick, 1990)'
_diffrn_ambient_temperature 293(2)
_diffrn_measured_fraction_theta_full 0.996
_diffrn_measured_fraction_theta_max 0.996
_diffrn_measurement_device_type 'CCD area detector'
_diffrn_measurement_method 'phi and omega scans'
_diffrn_radiation_monochromator graphite
_diffrn_radiation_source 'fine-focus sealed tube'
_diffrn_radiation_type MoK\a
_diffrn_radiation_wavelength 0.71073
_diffrn_reflns_av_R_equivalents 0.0342
_diffrn_reflns_av_sigmaI/netI 0.0419
_diffrn_reflns_limit_h_max 15
_diffrn_reflns_limit_h_min -11
_diffrn_reflns_limit_k_max 12
_diffrn_reflns_limit_k_min -12
_diffrn_reflns_limit_l_max 7
_diffrn_reflns_limit_l_min -8
_diffrn_reflns_number 2218
_diffrn_reflns_theta_full 24.99
_diffrn_reflns_theta_max 24.99
_diffrn_reflns_theta_min 2.46
_exptl_absorpt_coefficient_mu 2.823
_exptl_absorpt_correction_T_max 0.5053
_exptl_absorpt_correction_T_min 0.3835
_exptl_absorpt_correction_type multi-scan
_exptl_absorpt_process_details sadabs
_exptl_crystal_colour yellow
_exptl_crystal_density_diffrn 1.897
_exptl_crystal_density_method 'not measured'
_exptl_crystal_description block
_exptl_crystal_F_000 540
_exptl_crystal_size_max 0.42
_exptl_crystal_size_mid 0.33
_exptl_crystal_size_min 0.28
_refine_diff_density_max 0.569
_refine_diff_density_min -0.482
_refine_diff_density_rms 0.094
_refine_ls_abs_structure_details 'Flack H D (1983), Acta Cryst. A39, 876-881'
_refine_ls_abs_structure_Flack 0.05(4)
_refine_ls_extinction_method none
_refine_ls_goodness_of_fit_ref 1.054
_refine_ls_hydrogen_treatment mixed
_refine_ls_matrix_type full
_refine_ls_number_parameters 65
_refine_ls_number_reflns 816
_refine_ls_number_restraints 1
_refine_ls_restrained_S_all 1.054
_refine_ls_R_factor_all 0.0458
_refine_ls_R_factor_gt 0.0368
_refine_ls_shift/su_max 0.001
_refine_ls_shift/su_mean 0.000
_refine_ls_structure_factor_coef Fsqd
_refine_ls_weighting_details 'calc w=1/[\s^2^(Fo^2^)+(0.0494P)^2^+1.2366P] where P=(Fo^2^+2Fc^2^)/3'
_refine_ls_weighting_scheme calc
_refine_ls_wR_factor_gt 0.0857
_refine_ls_wR_factor_ref 0.0905
_reflns_number_gt 724
_reflns_number_total 816
_reflns_threshold_expression >2sigma(I)
_cod_data_source_file suppl_ncrs-2017-0230_suppl.cif
_cod_data_source_block 1
_cod_original_sg_symbol_H-M Cmc21
_cod_database_code 8106106

loop_
_symmetry_equiv_pos_as_xyz
'x, y, z'
'-x, -y, z+1/2'
'x, -y, z+1/2'
'-x, y, z'
'x+1/2, y+1/2, z'
'-x+1/2, -y+1/2, z+1/2'
'x+1/2, -y+1/2, z+1/2'
'-x+1/2, y+1/2, z'

loop_
_atom_site_label
_atom_site_type_symbol
_atom_site_fract_x
_atom_site_fract_y
_atom_site_fract_z
_atom_site_U_iso_or_equiv
_atom_site_adp_type
_atom_site_occupancy
_atom_site_symmetry_multiplicity
_atom_site_calc_flag
_atom_site_refinement_flags
_atom_site_disorder_assembly
_atom_site_disorder_group
Cu1 Cu 0.5000 0.12666(8) 0.35629(17) 0.0268(3) Uani 1 2 d S . .
Cl2 Cl 0.5000 -0.08247(19) 0.2576(3) 0.0399(6) Uani 1 2 d S . .
Cl3 Cl 0.5000 0.34023(17) 0.3815(7) 0.0653(9) Uani 1 2 d S . .
N1 N 0.3479(3) 0.1274(5) 0.3449(14) 0.0309(10) Uani 1 1 d . A .
N2 N 0.1869(5) 0.0648(7) 0.3651(14) 0.051(2) Uani 0.44(8) 1 d P A 1
H2 H 0.1330 0.0204 0.3885 0.061 Uiso 0.44(8) 1 calc PR A 1
C2' C 0.1869(5) 0.0648(7) 0.3651(14) 0.051(2) Uani 0.56(8) 1 d P A 2
H2' H 0.1286 0.0168 0.3904 0.061 Uiso 0.56(8) 1 calc PR A 2
C1 C 0.2840(7) 0.0363(6) 0.4036(9) 0.039(2) Uani 1 1 d . . .
H1 H 0.3054 -0.0370 0.4633 0.046 Uiso 1 1 calc R A 1
C2 C 0.1898(7) 0.1830(8) 0.2779(11) 0.051(2) Uani 0.44(8) 1 d P A 1
H2A H 0.1333 0.2297 0.2365 0.061 Uiso 0.44(8) 1 calc PR A 1
N2' N 0.1898(7) 0.1830(8) 0.2779(11) 0.051(2) Uani 0.56(8) 1 d P A 2
H2'A H 0.1376 0.2262 0.2396 0.061 Uiso 0.56(8) 1 calc PR A 2
C3 C 0.2865(7) 0.2141(7) 0.2665(11) 0.0429(19) Uani 1 1 d . . .
H3 H 0.3103 0.2876 0.2108 0.052 Uiso 1 1 calc R A 1

loop_
_atom_site_aniso_label
_atom_site_aniso_U_11
_atom_site_aniso_U_22
_atom_site_aniso_U_33
_atom_site_aniso_U_23
_atom_site_aniso_U_13
_atom_site_aniso_U_12
Cu1 0.0258(4) 0.0175(4) 0.0371(5) -0.0023(5) 0.000 0.000
Cl2 0.0438(14) 0.0247(11) 0.0512(13) -0.0091(9) 0.000 0.000
Cl3 0.0496(13) 0.0180(10) 0.128(3) -0.0073(18) 0.000 0.000
N1 0.0295(19) 0.033(2) 0.031(2) 0.000(2) -0.005(4) 0.002(2)
N2 0.039(4) 0.072(5) 0.042(3) 0.000(6) -0.002(4) -0.013(3)
C2' 0.039(4) 0.072(5) 0.042(3) 0.000(6) -0.002(4) -0.013(3)
C1 0.039(5) 0.044(4) 0.033(5) 0.001(3) -0.003(3) -0.011(3)
C2 0.041(4) 0.067(5) 0.044(4) -0.003(4) -0.009(3) 0.011(4)
N2' 0.041(4) 0.067(5) 0.044(4) -0.003(4) -0.009(3) 0.011(4)
C3 0.039(6) 0.052(5) 0.038(3) 0.001(3) -0.003(4) 0.010(4)

loop_
_atom_type_symbol
_atom_type_description
_atom_type_scat_dispersion_real
_atom_type_scat_dispersion_imag
_atom_type_scat_source
C C 0.0033 0.0016 'International Tables Vol C Tables 4.2.6.8 and 6.1.1.4'
H H 0.0000 0.0000 'International Tables Vol C Tables 4.2.6.8 and 6.1.1.4'
N N 0.0061 0.0033 'International Tables Vol C Tables 4.2.6.8 and 6.1.1.4'
Cl Cl 0.1484 0.1585 'International Tables Vol C Tables 4.2.6.8 and 6.1.1.4'
Cu Cu 0.3201 1.2651 'International Tables Vol C Tables 4.2.6.8 and 6.1.1.4'

loop_
_geom_angle_atom_site_label_1
_geom_angle_atom_site_label_2
_geom_angle_atom_site_label_3
_geom_angle
_geom_angle_site_symmetry_1
_geom_angle_site_symmetry_3
N1 Cu1 N1 175.5(5) 4_655 .
N1 Cu1 Cl3 89.93(17) 4_655 .
N1 Cu1 Cl3 89.93(17) . .
N1 Cu1 Cl2 89.58(18) 4_655 .
N1 Cu1 Cl2 89.58(18) . .
Cl3 Cu1 Cl2 167.69(14) . .
C3 N1 C1 105.4(5) . .
C3 N1 Cu1 127.6(5) . .
C1 N1 Cu1 126.8(5) . .
C1 N2 C2 105.7(7) . .
C1 N2 H2 127.2 . .
C2 N2 H2 127.2 . .
N2 C1 N1 110.8(6) . .
N2 C1 H1 124.6 . .
N1 C1 H1 124.6 . .
C3 C2 N2 106.6(7) . .
C3 C2 H2A 126.7 . .
N2 C2 H2A 126.7 . .
C2 C3 N1 111.5(7) . .
C2 C3 H3 124.3 . .
N1 C3 H3 124.3 . .

loop_
_geom_bond_atom_site_label_1
_geom_bond_atom_site_label_2
_geom_bond_distance
_geom_bond_site_symmetry_2
Cu1 N1 1.966(4) 4_655
Cu1 N1 1.966(4) .
Cu1 Cl3 2.310(2) .
Cu1 Cl2 2.353(2) .
N1 C3 1.337(9) .
N1 C1 1.344(8) .
N2 C1 1.317(10) .
N2 C2 1.407(9) .
N2 H2 0.8600 .
C1 H1 0.9300 .
C2 C3 1.296(13) .
C2 H2A 0.9300 .
C3 H3 0.9300 .

loop_
_geom_torsion_atom_site_label_1
_geom_torsion_atom_site_label_2
_geom_torsion_atom_site_label_3
_geom_torsion_atom_site_label_4
_geom_torsion
_geom_torsion_site_symmetry_1
_geom_torsion_site_symmetry_2
_geom_torsion_site_symmetry_3
_geom_torsion_site_symmetry_4
N1 Cu1 N1 C3 -56(5) 4_655 . . .
Cl3 Cu1 N1 C3 32.6(7) . . . .
Cl2 Cu1 N1 C3 -135.1(8) . . . .
N1 Cu1 N1 C1 120(4) 4_655 . . .
Cl3 Cu1 N1 C1 -152.1(8) . . . .
Cl2 Cu1 N1 C1 40.2(7) . . . .
C2 N2 C1 N1 -0.7(9) . . . .
C3 N1 C1 N2 -0.4(9) . . . .
Cu1 N1 C1 N2 -176.6(6) . . . .
C1 N2 C2 C3 1.6(8) . . . .
N2 C2 C3 N1 -1.9(9) . . . .
C1 N1 C3 C2 1.5(10) . . . .
Cu1 N1 C3 C2 177.6(6) . . . .
